data_7709910
loop_
_publ_author_name
'P\'erez-P\'erez, Jovana'
'Hern\'andez-Balderas, Uvaldo'
'Mart\'inez-Otero, Diego'
'Moya-Cabrera, M\'onica'
'Jancik, Vojtech'

_publ_section_title
;
 Hetero-bimetallic alkali titanosilicates [MOTi{OSi(OtBu)3}3]2 (M =
 Li--Cs) with terminal Ti--O&#x2212; groups
;
_journal_name_full 'Dalton Transactions'
_journal_paper_doi 10.1039/D2DT00939K
_journal_year 2022
_chemical_formula_moiety 'C24 H54 O9 Si3'
_chemical_formula_sum 'C24 H54 O9 Si3'
_chemical_formula_weight 570.94
_space_group_crystal_system triclinic
_space_group_IT_number 2
_space_group_name_Hall '-P 1'
_space_group_name_H-M_alt 'P -1'
_atom_sites_solution_hydrogens geom
_atom_sites_solution_primary direct
_atom_sites_solution_secondary difmap
_audit_creation_method SHELXL-2019/2
_audit_update_record
;
2022-03-04 deposited with the CCDC.	2022-03-28 downloaded from the CCDC.
;
_cell_angle_alpha 100.242(2)
_cell_angle_beta 109.429(2)
_cell_angle_gamma 90.071(2)
_cell_formula_units_Z 2
_cell_length_a 10.6208(6)
_cell_length_b 11.9586(6)
_cell_length_c 14.0651(8)
_cell_measurement_reflns_used 9902
_cell_measurement_temperature 100(2)
_cell_measurement_theta_max 70.00
_cell_measurement_theta_min 3.76
_cell_volume 1654.32(16)
_computing_cell_refinement 'Bruker SAINT'
_computing_data_collection 'Bruker APEX2'
_computing_data_reduction 'Bruker SAINT'
_computing_molecular_graphics 'Bruker SHELXTL'
_computing_publication_material 'Bruker SHELXTL'
_computing_structure_refinement 'SHELXL-2019/2 (Sheldrick, 2019)'
_computing_structure_solution 'SHELXT-2018/2 (Sheldrick 2018)'
_diffrn_ambient_temperature 100(2)
_diffrn_detector_area_resol_mean 8.3333
_diffrn_measured_fraction_theta_full 0.977
_diffrn_measured_fraction_theta_max 0.973
_diffrn_measurement_device_type 'Bruker APEX-II CCD'
_diffrn_measurement_method '\w scans'
_diffrn_radiation_type CuK\a
_diffrn_radiation_wavelength 1.54178
_diffrn_reflns_av_R_equivalents 0.0395
_diffrn_reflns_av_unetI/netI 0.0217
_diffrn_reflns_Laue_measured_fraction_full 0.977
_diffrn_reflns_Laue_measured_fraction_max 0.973
_diffrn_reflns_limit_h_max 12
_diffrn_reflns_limit_h_min -12
_diffrn_reflns_limit_k_max 14
_diffrn_reflns_limit_k_min -14
_diffrn_reflns_limit_l_max 17
_diffrn_reflns_limit_l_min 0
_diffrn_reflns_number 6116
_diffrn_reflns_point_group_measured_fraction_full 0.977
_diffrn_reflns_point_group_measured_fraction_max 0.973
_diffrn_reflns_theta_full 67.679
_diffrn_reflns_theta_max 70.117
_diffrn_reflns_theta_min 3.393
_diffrn_source 'Incoatec ImuS'
_exptl_absorpt_coefficient_mu 1.673
_exptl_absorpt_correction_T_max 0.753298
_exptl_absorpt_correction_T_min 0.593859
_exptl_absorpt_correction_type multi-scan
_exptl_absorpt_process_details 'TWINABS 2012/1, Sheldrick'
_exptl_crystal_colour colourless
_exptl_crystal_density_diffrn 1.146
_exptl_crystal_description Prism
_exptl_crystal_F_000 624
_exptl_crystal_size_max 0.562
_exptl_crystal_size_mid 0.348
_exptl_crystal_size_min 0.104
_refine_diff_density_max 0.254
_refine_diff_density_min -0.312
_refine_diff_density_rms 0.042
_refine_ls_extinction_method none
_refine_ls_goodness_of_fit_ref 1.068
_refine_ls_hydrogen_treatment constr
_refine_ls_matrix_type full
_refine_ls_number_parameters 344
_refine_ls_number_reflns 6116
_refine_ls_number_restraints 0
_refine_ls_restrained_S_all 1.068
_refine_ls_R_factor_all 0.0336
_refine_ls_R_factor_gt 0.0314
_refine_ls_shift/su_max 0.001
_refine_ls_shift/su_mean 0.000
_refine_ls_structure_factor_coef Fsqd
_refine_ls_weighting_details 'w=1/[\s^2^(Fo^2^)+(0.0544P)^2^+0.2940P] where P=(Fo^2^+2Fc^2^)/3'
_refine_ls_weighting_scheme calc
_refine_ls_wR_factor_gt 0.0873
_refine_ls_wR_factor_ref 0.0892
_reflns_Friedel_coverage 0.000
_reflns_number_gt 5682
_reflns_number_total 6116
_reflns_threshold_expression 'I > 2\s(I)'
_cod_data_source_file d2dt00939k2.cif
_cod_data_source_block TS
_cod_database_code 7709910
_shelx_shelxl_version_number 2019/2
_shelx_space_group_comment
; 
The symmetry employed for this shelxl refinement is uniquely defined 
by the following loop, which should always be used as a source of 
symmetry information in preference to the above space-group names. 
They are only intended as comments. 
;
_shelx_estimated_absorpt_t_min 0.453
_shelx_estimated_absorpt_t_max 0.845

loop_
_space_group_symop_operation_xyz
'x, y, z'
'-x, -y, -z'

loop_
_atom_site_label
_atom_site_type_symbol
_atom_site_fract_x
_atom_site_fract_y
_atom_site_fract_z
_atom_site_U_iso_or_equiv
_atom_site_adp_type
_atom_site_occupancy
_atom_site_site_symmetry_order
_atom_site_calc_flag
_atom_site_refinement_flags_posn
_atom_site_refinement_flags_adp
_atom_site_refinement_flags_occupancy
_atom_site_disorder_assembly
_atom_site_disorder_group
Si1 Si 0.26470(4) 0.54309(3) 0.25019(3) 0.02115(10) Uani 1 1 d . . . . .
Si2 Si 0.22893(4) 0.76120(3) 0.17909(3) 0.02093(10) Uani 1 1 d . . . . .
Si3 Si 0.30360(4) 0.75734(3) 0.40223(3) 0.02273(10) Uani 1 1 d . . . . .
O1 O 0.17163(10) 0.42837(8) 0.22650(8) 0.0242(2) Uani 1 1 d . . . . .
O2 O 0.41101(10) 0.50810(9) 0.24906(8) 0.0250(2) Uani 1 1 d . . . . .
O3 O 0.19679(10) 0.62529(8) 0.16800(7) 0.0230(2) Uani 1 1 d . . . . .
O4 O 0.28975(10) 0.61948(8) 0.36343(7) 0.0248(2) Uani 1 1 d . . . . .
O5 O 0.34552(10) 0.77148(8) 0.13070(8) 0.0250(2) Uani 1 1 d . . . . .
O6 O 0.10048(10) 0.82175(8) 0.11623(8) 0.0245(2) Uani 1 1 d . . . . .
O7 O 0.28010(10) 0.81501(8) 0.30145(7) 0.0244(2) Uani 1 1 d . . . . .
O8 O 0.44513(10) 0.79769(9) 0.49082(8) 0.0274(2) Uani 1 1 d . . . . .
O9 O 0.18544(10) 0.80040(9) 0.44513(8) 0.0279(2) Uani 1 1 d . . . . .
C1 C 0.03082(14) 0.40803(12) 0.21028(11) 0.0253(3) Uani 1 1 d . . . . .
C2 C -0.00724(16) 0.48697(14) 0.29264(13) 0.0328(3) Uani 1 1 d . . . . .
H2A H 0.006279 0.566278 0.286986 0.049 Uiso 1 1 calc R U . . .
H2B H 0.048962 0.474977 0.360614 0.049 Uiso 1 1 calc R U . . .
H2C H -0.101461 0.470461 0.283291 0.049 Uiso 1 1 calc R U . . .
C3 C 0.01635(17) 0.28416(13) 0.22002(13) 0.0327(3) Uani 1 1 d . . . . .
H3A H -0.076514 0.264727 0.212647 0.049 Uiso 1 1 calc R U . . .
H3B H 0.075697 0.273398 0.287499 0.049 Uiso 1 1 calc R U . . .
H3C H 0.040561 0.234697 0.166160 0.049 Uiso 1 1 calc R U . . .
C4 C -0.05034(16) 0.42484(14) 0.10284(12) 0.0317(3) Uani 1 1 d . . . . .
H4A H -0.023788 0.371850 0.052279 0.048 Uiso 1 1 calc R U . . .
H4B H -0.033847 0.503247 0.096184 0.048 Uiso 1 1 calc R U . . .
H4C H -0.145745 0.410257 0.090759 0.048 Uiso 1 1 calc R U . . .
C5 C 0.45108(15) 0.43748(13) 0.17079(11) 0.0270(3) Uani 1 1 d . . . . .
C6 C 0.43992(17) 0.31368(13) 0.18212(13) 0.0329(3) Uani 1 1 d . . . . .
H6A H 0.497792 0.304974 0.250695 0.049 Uiso 1 1 calc R U . . .
H6B H 0.467821 0.264533 0.130097 0.049 Uiso 1 1 calc R U . . .
H6C H 0.346970 0.292003 0.172844 0.049 Uiso 1 1 calc R U . . .
C7 C 0.36437(18) 0.45461(14) 0.06448(12) 0.0348(4) Uani 1 1 d . . . . .
H7A H 0.394979 0.408423 0.012492 0.052 Uiso 1 1 calc R U . . .
H7B H 0.371333 0.535154 0.060166 0.052 Uiso 1 1 calc R U . . .
H7C H 0.270987 0.431288 0.052361 0.052 Uiso 1 1 calc R U . . .
C8 C 0.59581(16) 0.47704(15) 0.19297(14) 0.0372(4) Uani 1 1 d . . . . .
H8A H 0.630686 0.430637 0.143680 0.056 Uiso 1 1 calc R U . . .
H8B H 0.649405 0.468867 0.262792 0.056 Uiso 1 1 calc R U . . .
H8C H 0.600633 0.557136 0.186739 0.056 Uiso 1 1 calc R U . . .
C9 C 0.39775(15) 0.86483(12) 0.09951(12) 0.0264(3) Uani 1 1 d . . . . .
C10 C 0.54457(16) 0.84385(15) 0.11771(14) 0.0358(4) Uani 1 1 d . . . . .
H10A H 0.551636 0.769025 0.078691 0.054 Uiso 1 1 calc R U . . .
H10B H 0.591184 0.845999 0.191043 0.054 Uiso 1 1 calc R U . . .
H10C H 0.585384 0.903012 0.095114 0.054 Uiso 1 1 calc R U . . .
C11 C 0.32047(18) 0.85904(14) -0.01403(12) 0.0358(4) Uani 1 1 d . . . . .
H11A H 0.326035 0.783463 -0.052480 0.054 Uiso 1 1 calc R U . . .
H11B H 0.359078 0.917088 -0.039303 0.054 Uiso 1 1 calc R U . . .
H11C H 0.226545 0.872841 -0.023402 0.054 Uiso 1 1 calc R U . . .
C12 C 0.38474(17) 0.97846(13) 0.16335(13) 0.0321(3) Uani 1 1 d . . . . .
H12A H 0.423579 1.040216 0.142368 0.048 Uiso 1 1 calc R U . . .
H12B H 0.432280 0.978441 0.236182 0.048 Uiso 1 1 calc R U . . .
H12C H 0.289977 0.989815 0.152552 0.048 Uiso 1 1 calc R U . . .
C13 C -0.01910(14) 0.85885(12) 0.13757(12) 0.0263(3) Uani 1 1 d . . . . .
C14 C -0.07074(16) 0.77282(14) 0.18593(13) 0.0328(3) Uani 1 1 d . . . . .
H14A H -0.085887 0.697727 0.141121 0.049 Uiso 1 1 calc R U . . .
H14B H -0.155026 0.796562 0.194856 0.049 Uiso 1 1 calc R U . . .
H14C H -0.004556 0.768782 0.252946 0.049 Uiso 1 1 calc R U . . .
C15 C -0.12017(16) 0.86726(16) 0.03382(13) 0.0361(4) Uani 1 1 d . . . . .
H15A H -0.083727 0.920384 0.002477 0.054 Uiso 1 1 calc R U . . .
H15B H -0.203086 0.894866 0.042812 0.054 Uiso 1 1 calc R U . . .
H15C H -0.138990 0.791946 -0.010832 0.054 Uiso 1 1 calc R U . . .
C16 C 0.01573(18) 0.97432(14) 0.20912(15) 0.0396(4) Uani 1 1 d . . . . .
H16A H 0.052062 1.027552 0.177797 0.059 Uiso 1 1 calc R U . . .
H16B H 0.082612 0.966293 0.274701 0.059 Uiso 1 1 calc R U . . .
H16C H -0.065027 1.003509 0.220957 0.059 Uiso 1 1 calc R U . . .
C17 C 0.58233(15) 0.77578(14) 0.49752(12) 0.0300(3) Uani 1 1 d . . . . .
C18 C 0.66798(17) 0.86563(17) 0.58607(15) 0.0449(4) Uani 1 1 d . . . . .
H18A H 0.762587 0.856852 0.594437 0.067 Uiso 1 1 calc R U . . .
H18B H 0.652590 0.856564 0.649303 0.067 Uiso 1 1 calc R U . . .
H18C H 0.644111 0.941505 0.571681 0.067 Uiso 1 1 calc R U . . .
C19 C 0.61027(18) 0.65659(16) 0.52020(14) 0.0404(4) Uani 1 1 d . . . . .
H19A H 0.551864 0.600270 0.462962 0.061 Uiso 1 1 calc R U . . .
H19B H 0.592912 0.650233 0.583310 0.061 Uiso 1 1 calc R U . . .
H19C H 0.703988 0.642590 0.528921 0.061 Uiso 1 1 calc R U . . .
C20 C 0.60230(17) 0.78733(17) 0.39722(14) 0.0393(4) Uani 1 1 d . . . . .
H20A H 0.546285 0.728093 0.341572 0.059 Uiso 1 1 calc R U . . .
H20B H 0.696504 0.778843 0.404025 0.059 Uiso 1 1 calc R U . . .
H20C H 0.576967 0.862494 0.381553 0.059 Uiso 1 1 calc R U . . .
C21 C 0.16697(16) 0.79849(15) 0.54217(12) 0.0315(3) Uani 1 1 d . . . . .
C22 C 0.2475(2) 0.89961(18) 0.62012(15) 0.0497(5) Uani 1 1 d . . . . .
H22A H 0.342693 0.893198 0.629442 0.075 Uiso 1 1 calc R U . . .
H22B H 0.233734 0.900883 0.685815 0.075 Uiso 1 1 calc R U . . .
H22C H 0.218208 0.970108 0.595500 0.075 Uiso 1 1 calc R U . . .
C23 C 0.20995(19) 0.68671(17) 0.57654(14) 0.0414(4) Uani 1 1 d . . . . .
H23A H 0.156542 0.623125 0.524506 0.062 Uiso 1 1 calc R U . . .
H23B H 0.196153 0.685699 0.641902 0.062 Uiso 1 1 calc R U . . .
H23C H 0.304865 0.679276 0.585354 0.062 Uiso 1 1 calc R U . . .
C24 C 0.01764(18) 0.80957(19) 0.52117(15) 0.0460(4) Uani 1 1 d . . . . .
H24A H -0.032516 0.742935 0.471478 0.069 Uiso 1 1 calc R U . . .
H24B H -0.009277 0.878658 0.493210 0.069 Uiso 1 1 calc R U . . .
H24C H -0.001294 0.814229 0.585314 0.069 Uiso 1 1 calc R U . . .

loop_
_atom_site_aniso_label
_atom_site_aniso_U_11
_atom_site_aniso_U_22
_atom_site_aniso_U_33
_atom_site_aniso_U_23
_atom_site_aniso_U_13
_atom_site_aniso_U_12
Si1 0.02065(18) 0.02041(19) 0.02144(18) 0.00091(14) 0.00743(14) -0.00068(14)
Si2 0.02077(18) 0.02000(19) 0.02199(19) 0.00144(14) 0.00849(14) 0.00004(14)
Si3 0.02180(19) 0.02415(19) 0.02072(19) -0.00094(14) 0.00785(15) -0.00069(15)
O1 0.0224(5) 0.0220(5) 0.0278(5) 0.0024(4) 0.0091(4) -0.0007(4)
O2 0.0224(5) 0.0267(5) 0.0246(5) 0.0001(4) 0.0084(4) 0.0009(4)
O3 0.0234(5) 0.0215(5) 0.0226(5) 0.0014(4) 0.0071(4) -0.0013(4)
O4 0.0269(5) 0.0247(5) 0.0219(5) 0.0015(4) 0.0086(4) -0.0002(4)
O5 0.0258(5) 0.0224(5) 0.0302(5) 0.0044(4) 0.0141(4) 0.0012(4)
O6 0.0223(5) 0.0252(5) 0.0265(5) 0.0033(4) 0.0095(4) 0.0031(4)
O7 0.0264(5) 0.0216(5) 0.0236(5) -0.0005(4) 0.0090(4) -0.0021(4)
O8 0.0223(5) 0.0327(6) 0.0235(5) -0.0023(4) 0.0068(4) -0.0009(4)
O9 0.0262(5) 0.0344(6) 0.0239(5) 0.0023(4) 0.0113(4) 0.0034(4)
C1 0.0212(7) 0.0257(7) 0.0278(7) 0.0026(6) 0.0080(6) -0.0034(6)
C2 0.0283(8) 0.0349(8) 0.0360(8) 0.0009(7) 0.0151(7) -0.0020(7)
C3 0.0349(8) 0.0271(8) 0.0354(8) 0.0055(6) 0.0112(7) -0.0066(6)
C4 0.0282(7) 0.0331(8) 0.0303(8) 0.0052(6) 0.0058(6) -0.0013(6)
C5 0.0284(7) 0.0266(7) 0.0269(7) 0.0006(6) 0.0127(6) 0.0033(6)
C6 0.0363(8) 0.0271(8) 0.0356(8) 0.0034(6) 0.0138(7) 0.0062(7)
C7 0.0413(9) 0.0372(8) 0.0268(8) 0.0033(6) 0.0143(7) 0.0098(7)
C8 0.0302(8) 0.0408(9) 0.0445(9) 0.0053(8) 0.0194(7) 0.0034(7)
C9 0.0278(7) 0.0239(7) 0.0302(7) 0.0039(6) 0.0141(6) -0.0016(6)
C10 0.0296(8) 0.0347(8) 0.0482(10) 0.0051(7) 0.0211(7) -0.0014(7)
C11 0.0456(9) 0.0331(8) 0.0315(8) 0.0068(7) 0.0165(7) 0.0010(7)
C12 0.0346(8) 0.0238(7) 0.0389(8) 0.0005(6) 0.0164(7) -0.0019(6)
C13 0.0224(7) 0.0254(7) 0.0322(8) 0.0029(6) 0.0120(6) 0.0034(6)
C14 0.0277(7) 0.0347(8) 0.0406(9) 0.0106(7) 0.0158(7) 0.0034(6)
C15 0.0262(8) 0.0459(10) 0.0381(9) 0.0140(7) 0.0101(7) 0.0083(7)
C16 0.0378(9) 0.0282(8) 0.0508(10) -0.0056(7) 0.0192(8) 0.0023(7)
C17 0.0214(7) 0.0366(8) 0.0274(7) -0.0020(6) 0.0065(6) 0.0001(6)
C18 0.0275(8) 0.0481(11) 0.0432(10) -0.0143(8) 0.0031(7) -0.0030(8)
C19 0.0349(9) 0.0416(10) 0.0399(9) 0.0052(7) 0.0074(7) 0.0079(7)
C20 0.0280(8) 0.0538(11) 0.0370(9) 0.0060(8) 0.0137(7) -0.0005(7)
C21 0.0312(8) 0.0405(9) 0.0259(7) 0.0025(6) 0.0155(6) 0.0031(7)
C22 0.0551(11) 0.0556(12) 0.0359(9) -0.0127(9) 0.0231(9) -0.0055(10)
C23 0.0439(10) 0.0509(11) 0.0353(9) 0.0136(8) 0.0184(8) 0.0055(8)
C24 0.0337(9) 0.0685(13) 0.0446(10) 0.0140(9) 0.0231(8) 0.0099(9)

loop_
_atom_type_symbol
_atom_type_description
_atom_type_scat_dispersion_real
_atom_type_scat_dispersion_imag
_atom_type_scat_source
C C 0.0181 0.0091 'International Tables Vol C Tables 4.2.6.8 and 6.1.1.4'
H H 0.0000 0.0000 'International Tables Vol C Tables 4.2.6.8 and 6.1.1.4'
O O 0.0492 0.0322 'International Tables Vol C Tables 4.2.6.8 and 6.1.1.4'
Si Si 0.2541 0.3302 'International Tables Vol C Tables 4.2.6.8 and 6.1.1.4'

loop_
_geom_angle_atom_site_label_1
_geom_angle_atom_site_label_2
_geom_angle_atom_site_label_3
_geom_angle
_geom_angle_site_symmetry_1
_geom_angle_site_symmetry_3
_geom_angle_publ_flag
O1 Si1 O2 108.33(5) . . ?
O1 Si1 O4 113.68(5) . . ?
O2 Si1 O4 105.39(5) . . ?
O1 Si1 O3 110.81(5) . . ?
O2 Si1 O3 112.39(5) . . ?
O4 Si1 O3 106.18(5) . . ?
O6 Si2 O5 108.79(5) . . ?
O6 Si2 O7 111.84(5) . . ?
O5 Si2 O7 111.56(5) . . ?
O6 Si2 O3 111.98(5) . . ?
O5 Si2 O3 105.90(5) . . ?
O7 Si2 O3 106.63(5) . . ?
O8 Si3 O9 108.77(5) . . ?
O8 Si3 O7 113.11(6) . . ?
O9 Si3 O7 104.80(5) . . ?
O8 Si3 O4 111.17(6) . . ?
O9 Si3 O4 111.58(6) . . ?
O7 Si3 O4 107.27(5) . . ?
C1 O1 Si1 132.51(9) . . ?
C5 O2 Si1 130.69(9) . . ?
Si2 O3 Si1 128.19(6) . . ?
Si1 O4 Si3 130.76(6) . . ?
C9 O5 Si2 132.50(9) . . ?
C13 O6 Si2 132.64(9) . . ?
Si2 O7 Si3 132.10(6) . . ?
C17 O8 Si3 132.48(9) . . ?
C21 O9 Si3 131.50(10) . . ?
O1 C1 C4 108.83(12) . . ?
O1 C1 C2 109.76(12) . . ?
C4 C1 C2 112.07(13) . . ?
O1 C1 C3 104.65(11) . . ?
C4 C1 C3 110.60(13) . . ?
C2 C1 C3 110.65(13) . . ?
C1 C2 H2A 109.5 . . ?
C1 C2 H2B 109.5 . . ?
H2A C2 H2B 109.5 . . ?
C1 C2 H2C 109.5 . . ?
H2A C2 H2C 109.5 . . ?
H2B C2 H2C 109.5 . . ?
C1 C3 H3A 109.5 . . ?
C1 C3 H3B 109.5 . . ?
H3A C3 H3B 109.5 . . ?
C1 C3 H3C 109.5 . . ?
H3A C3 H3C 109.5 . . ?
H3B C3 H3C 109.5 . . ?
C1 C4 H4A 109.5 . . ?
C1 C4 H4B 109.5 . . ?
H4A C4 H4B 109.5 . . ?
C1 C4 H4C 109.5 . . ?
H4A C4 H4C 109.5 . . ?
H4B C4 H4C 109.5 . . ?
O2 C5 C8 105.06(12) . . ?
O2 C5 C7 110.48(12) . . ?
C8 C5 C7 110.49(14) . . ?
O2 C5 C6 108.33(12) . . ?
C8 C5 C6 110.99(13) . . ?
C7 C5 C6 111.29(13) . . ?
C5 C6 H6A 109.5 . . ?
C5 C6 H6B 109.5 . . ?
H6A C6 H6B 109.5 . . ?
C5 C6 H6C 109.5 . . ?
H6A C6 H6C 109.5 . . ?
H6B C6 H6C 109.5 . . ?
C5 C7 H7A 109.5 . . ?
C5 C7 H7B 109.5 . . ?
H7A C7 H7B 109.5 . . ?
C5 C7 H7C 109.5 . . ?
H7A C7 H7C 109.5 . . ?
H7B C7 H7C 109.5 . . ?
C5 C8 H8A 109.5 . . ?
C5 C8 H8B 109.5 . . ?
H8A C8 H8B 109.5 . . ?
C5 C8 H8C 109.5 . . ?
H8A C8 H8C 109.5 . . ?
H8B C8 H8C 109.5 . . ?
O5 C9 C11 107.37(12) . . ?
O5 C9 C10 105.32(12) . . ?
C11 C9 C10 111.28(13) . . ?
O5 C9 C12 111.00(12) . . ?
C11 C9 C12 111.36(13) . . ?
C10 C9 C12 110.31(13) . . ?
C9 C10 H10A 109.5 . . ?
C9 C10 H10B 109.5 . . ?
H10A C10 H10B 109.5 . . ?
C9 C10 H10C 109.5 . . ?
H10A C10 H10C 109.5 . . ?
H10B C10 H10C 109.5 . . ?
C9 C11 H11A 109.5 . . ?
C9 C11 H11B 109.5 . . ?
H11A C11 H11B 109.5 . . ?
C9 C11 H11C 109.5 . . ?
H11A C11 H11C 109.5 . . ?
H11B C11 H11C 109.5 . . ?
C9 C12 H12A 109.5 . . ?
C9 C12 H12B 109.5 . . ?
H12A C12 H12B 109.5 . . ?
C9 C12 H12C 109.5 . . ?
H12A C12 H12C 109.5 . . ?
H12B C12 H12C 109.5 . . ?
O6 C13 C15 105.03(12) . . ?
O6 C13 C16 107.99(12) . . ?
C15 C13 C16 111.51(14) . . ?
O6 C13 C14 110.84(11) . . ?
C15 C13 C14 110.55(13) . . ?
C16 C13 C14 110.76(14) . . ?
C13 C14 H14A 109.5 . . ?
C13 C14 H14B 109.5 . . ?
H14A C14 H14B 109.5 . . ?
C13 C14 H14C 109.5 . . ?
H14A C14 H14C 109.5 . . ?
H14B C14 H14C 109.5 . . ?
C13 C15 H15A 109.5 . . ?
C13 C15 H15B 109.5 . . ?
H15A C15 H15B 109.5 . . ?
C13 C15 H15C 109.5 . . ?
H15A C15 H15C 109.5 . . ?
H15B C15 H15C 109.5 . . ?
C13 C16 H16A 109.5 . . ?
C13 C16 H16B 109.5 . . ?
H16A C16 H16B 109.5 . . ?
C13 C16 H16C 109.5 . . ?
H16A C16 H16C 109.5 . . ?
H16B C16 H16C 109.5 . . ?
O8 C17 C18 104.90(12) . . ?
O8 C17 C19 108.76(13) . . ?
C18 C17 C19 110.99(15) . . ?
O8 C17 C20 109.72(12) . . ?
C18 C17 C20 111.26(15) . . ?
C19 C17 C20 111.01(14) . . ?
C17 C18 H18A 109.5 . . ?
C17 C18 H18B 109.5 . . ?
H18A C18 H18B 109.5 . . ?
C17 C18 H18C 109.5 . . ?
H18A C18 H18C 109.5 . . ?
H18B C18 H18C 109.5 . . ?
C17 C19 H19A 109.5 . . ?
C17 C19 H19B 109.5 . . ?
H19A C19 H19B 109.5 . . ?
C17 C19 H19C 109.5 . . ?
H19A C19 H19C 109.5 . . ?
H19B C19 H19C 109.5 . . ?
C17 C20 H20A 109.5 . . ?
C17 C20 H20B 109.5 . . ?
H20A C20 H20B 109.5 . . ?
C17 C20 H20C 109.5 . . ?
H20A C20 H20C 109.5 . . ?
H20B C20 H20C 109.5 . . ?
O9 C21 C22 108.49(14) . . ?
O9 C21 C23 109.97(13) . . ?
C22 C21 C23 111.43(16) . . ?
O9 C21 C24 105.05(13) . . ?
C22 C21 C24 110.74(15) . . ?
C23 C21 C24 110.94(15) . . ?
C21 C22 H22A 109.5 . . ?
C21 C22 H22B 109.5 . . ?
H22A C22 H22B 109.5 . . ?
C21 C22 H22C 109.5 . . ?
H22A C22 H22C 109.5 . . ?
H22B C22 H22C 109.5 . . ?
C21 C23 H23A 109.5 . . ?
C21 C23 H23B 109.5 . . ?
H23A C23 H23B 109.5 . . ?
C21 C23 H23C 109.5 . . ?
H23A C23 H23C 109.5 . . ?
H23B C23 H23C 109.5 . . ?
C21 C24 H24A 109.5 . . ?
C21 C24 H24B 109.5 . . ?
H24A C24 H24B 109.5 . . ?
C21 C24 H24C 109.5 . . ?
H24A C24 H24C 109.5 . . ?
H24B C24 H24C 109.5 . . ?

loop_
_geom_bond_atom_site_label_1
_geom_bond_atom_site_label_2
_geom_bond_distance
_geom_bond_site_symmetry_2
_geom_bond_publ_flag
Si1 O1 1.6078(10) . ?
Si1 O2 1.6143(10) . ?
Si1 O4 1.6254(10) . ?
Si1 O3 1.6353(10) . ?
Si2 O6 1.6108(10) . ?
Si2 O5 1.6131(10) . ?
Si2 O7 1.6292(10) . ?
Si2 O3 1.6296(10) . ?
Si3 O8 1.6072(11) . ?
Si3 O9 1.6121(10) . ?
Si3 O7 1.6309(10) . ?
Si3 O4 1.6321(10) . ?
O1 C1 1.4491(16) . ?
O2 C5 1.4451(17) . ?
O5 C9 1.4425(17) . ?
O6 C13 1.4518(16) . ?
O8 C17 1.4557(17) . ?
O9 C21 1.4461(18) . ?
C1 C4 1.520(2) . ?
C1 C2 1.523(2) . ?
C1 C3 1.524(2) . ?
C2 H2A 0.9800 . ?
C2 H2B 0.9800 . ?
C2 H2C 0.9800 . ?
C3 H3A 0.9800 . ?
C3 H3B 0.9800 . ?
C3 H3C 0.9800 . ?
C4 H4A 0.9800 . ?
C4 H4B 0.9800 . ?
C4 H4C 0.9800 . ?
C5 C8 1.520(2) . ?
C5 C7 1.523(2) . ?
C5 C6 1.525(2) . ?
C6 H6A 0.9800 . ?
C6 H6B 0.9800 . ?
C6 H6C 0.9800 . ?
C7 H7A 0.9800 . ?
C7 H7B 0.9800 . ?
C7 H7C 0.9800 . ?
C8 H8A 0.9800 . ?
C8 H8B 0.9800 . ?
C8 H8C 0.9800 . ?
C9 C11 1.522(2) . ?
C9 C10 1.523(2) . ?
C9 C12 1.523(2) . ?
C10 H10A 0.9800 . ?
C10 H10B 0.9800 . ?
C10 H10C 0.9800 . ?
C11 H11A 0.9800 . ?
C11 H11B 0.9800 . ?
C11 H11C 0.9800 . ?
C12 H12A 0.9800 . ?
C12 H12B 0.9800 . ?
C12 H12C 0.9800 . ?
C13 C15 1.517(2) . ?
C13 C16 1.521(2) . ?
C13 C14 1.522(2) . ?
C14 H14A 0.9800 . ?
C14 H14B 0.9800 . ?
C14 H14C 0.9800 . ?
C15 H15A 0.9800 . ?
C15 H15B 0.9800 . ?
C15 H15C 0.9800 . ?
C16 H16A 0.9800 . ?
C16 H16B 0.9800 . ?
C16 H16C 0.9800 . ?
C17 C18 1.517(2) . ?
C17 C19 1.524(2) . ?
C17 C20 1.524(2) . ?
C18 H18A 0.9800 . ?
C18 H18B 0.9800 . ?
C18 H18C 0.9800 . ?
C19 H19A 0.9800 . ?
C19 H19B 0.9800 . ?
C19 H19C 0.9800 . ?
C20 H20A 0.9800 . ?
C20 H20B 0.9800 . ?
C20 H20C 0.9800 . ?
C21 C22 1.516(3) . ?
C21 C23 1.521(2) . ?
C21 C24 1.524(2) . ?
C22 H22A 0.9800 . ?
C22 H22B 0.9800 . ?
C22 H22C 0.9800 . ?
C23 H23A 0.9800 . ?
C23 H23B 0.9800 . ?
C23 H23C 0.9800 . ?
C24 H24A 0.9800 . ?
C24 H24B 0.9800 . ?
C24 H24C 0.9800 . ?

loop_
_geom_torsion_atom_site_label_1
_geom_torsion_atom_site_label_2
_geom_torsion_atom_site_label_3
_geom_torsion_atom_site_label_4
_geom_torsion
_geom_torsion_site_symmetry_1
_geom_torsion_site_symmetry_2
_geom_torsion_site_symmetry_3
_geom_torsion_site_symmetry_4
_geom_torsion_publ_flag
O2 Si1 O1 C1 -174.45(11) . . . . ?
O4 Si1 O1 C1 68.77(13) . . . . ?
O3 Si1 O1 C1 -50.72(13) . . . . ?
O1 Si1 O2 C5 55.49(13) . . . . ?
O4 Si1 O2 C5 177.49(12) . . . . ?
O3 Si1 O2 C5 -67.29(13) . . . . ?
O6 Si2 O3 Si1 -150.89(7) . . . . ?
O5 Si2 O3 Si1 90.68(8) . . . . ?
O7 Si2 O3 Si1 -28.26(9) . . . . ?
O1 Si1 O3 Si2 160.77(7) . . . . ?
O2 Si1 O3 Si2 -77.87(9) . . . . ?
O4 Si1 O3 Si2 36.87(9) . . . . ?
O1 Si1 O4 Si3 -143.97(8) . . . . ?
O2 Si1 O4 Si3 97.54(9) . . . . ?
O3 Si1 O4 Si3 -21.88(10) . . . . ?
O8 Si3 O4 Si1 -121.41(8) . . . . ?
O9 Si3 O4 Si1 116.97(9) . . . . ?
O7 Si3 O4 Si1 2.73(10) . . . . ?
O6 Si2 O5 C9 45.21(14) . . . . ?
O7 Si2 O5 C9 -78.64(13) . . . . ?
O3 Si2 O5 C9 165.74(12) . . . . ?
O5 Si2 O6 C13 -165.10(11) . . . . ?
O7 Si2 O6 C13 -41.42(13) . . . . ?
O3 Si2 O6 C13 78.20(13) . . . . ?
O6 Si2 O7 Si3 124.07(8) . . . . ?
O5 Si2 O7 Si3 -113.82(9) . . . . ?
O3 Si2 O7 Si3 1.35(10) . . . . ?
O8 Si3 O7 Si2 132.42(8) . . . . ?
O9 Si3 O7 Si2 -109.25(9) . . . . ?
O4 Si3 O7 Si2 9.47(10) . . . . ?
O9 Si3 O8 C17 174.62(13) . . . . ?
O7 Si3 O8 C17 -69.38(14) . . . . ?
O4 Si3 O8 C17 51.38(14) . . . . ?
O8 Si3 O9 C21 -44.42(15) . . . . ?
O7 Si3 O9 C21 -165.65(13) . . . . ?
O4 Si3 O9 C21 78.58(14) . . . . ?
Si1 O1 C1 C4 76.31(15) . . . . ?
Si1 O1 C1 C2 -46.67(17) . . . . ?
Si1 O1 C1 C3 -165.44(10) . . . . ?
Si1 O2 C5 C8 156.01(11) . . . . ?
Si1 O2 C5 C7 36.83(18) . . . . ?
Si1 O2 C5 C6 -85.32(15) . . . . ?
Si2 O5 C9 C11 -92.17(15) . . . . ?
Si2 O5 C9 C10 149.14(11) . . . . ?
Si2 O5 C9 C12 29.75(19) . . . . ?
Si2 O6 C13 C15 -159.37(11) . . . . ?
Si2 O6 C13 C16 81.53(16) . . . . ?
Si2 O6 C13 C14 -39.95(18) . . . . ?
Si3 O8 C17 C18 163.61(12) . . . . ?
Si3 O8 C17 C19 -77.58(16) . . . . ?
Si3 O8 C17 C20 44.01(19) . . . . ?
Si3 O9 C21 C22 81.86(17) . . . . ?
Si3 O9 C21 C23 -40.2(2) . . . . ?
Si3 O9 C21 C24 -159.68(12) . . . . ?
